data_4108783
loop_
_publ_author_name
'Jennifer L. McBee'
'Alexis T. Bell'
'T. Don Tilley'

_publ_section_title
;
 Mechanistic Studies of the Hydroamination of Norbornene with
 Electrophilic Platinum Complexes: The Role of Proton Transfer
;
_journal_name_full 'Journal of the American Chemical Society'
_journal_page_first 16562
_journal_page_last 16571
_journal_paper_doi 10.1021/ja8030104
_journal_volume 130
_journal_year 2008
_chemical_formula_moiety 'C46 H32 F6 O6 P2 Pt S2, C4 H10 O'
_chemical_formula_sum 'C50 H42 F6 O7 P2 Pt S2'
_chemical_formula_weight 1190.00
_chemical_name_systematic
; 
 ? 
;
_space_group_IT_number 19
_symmetry_cell_setting orthorhombic
_symmetry_space_group_name_Hall 'P 2ac 2ab'
_symmetry_space_group_name_H-M 'P 21 21 21'
_atom_sites_solution_hydrogens geom
_atom_sites_solution_primary direct
_atom_sites_solution_secondary difmap
_audit_creation_method SHELXL-97
_cell_angle_alpha 90.00
_cell_angle_beta 90.00
_cell_angle_gamma 90.00
_cell_formula_units_Z 4
_cell_length_a 12.5853(8)
_cell_length_b 15.7440(10)
_cell_length_c 24.1309(17)
_cell_measurement_reflns_used 4465
_cell_measurement_temperature 153(2)
_cell_measurement_theta_max 21.96
_cell_measurement_theta_min 2.24
_cell_volume 4781.4(5)
_computing_cell_refinement 'Bruker SMART'
_computing_data_collection 'Bruker SMART'
_computing_data_reduction 'Bruker SHELXTL'
_computing_molecular_graphics 'Bruker SHELXTL'
_computing_publication_material 'Bruker SHELXTL'
_computing_structure_refinement 'SHELXL-97 (Sheldrick, 1997)'
_computing_structure_solution 'SHELXS-97 (Sheldrick, 1990)'
_diffrn_ambient_temperature 15.3(2)
_diffrn_measured_fraction_theta_full 0.998
_diffrn_measured_fraction_theta_max 0.998
_diffrn_measurement_device_type 'CCD area detector'
_diffrn_measurement_method 'phi and omega scans'
_diffrn_radiation_monochromator graphite
_diffrn_radiation_source 'fine-focus sealed tube'
_diffrn_radiation_type MoK\a
_diffrn_radiation_wavelength 0.71073
_diffrn_reflns_av_R_equivalents 0.0486
_diffrn_reflns_av_sigmaI/netI 0.0572
_diffrn_reflns_limit_h_max 14
_diffrn_reflns_limit_h_min -14
_diffrn_reflns_limit_k_max 14
_diffrn_reflns_limit_k_min -18
_diffrn_reflns_limit_l_max 28
_diffrn_reflns_limit_l_min -27
_diffrn_reflns_number 24173
_diffrn_reflns_theta_full 24.71
_diffrn_reflns_theta_max 24.71
_diffrn_reflns_theta_min 1.54
_diffrn_standards_decay_% 0
_diffrn_standards_interval_count 0
_diffrn_standards_interval_time 0
_diffrn_standards_number 0
_exptl_absorpt_coefficient_mu 3.157
_exptl_absorpt_correction_T_max 0.913
_exptl_absorpt_correction_T_min 0.881
_exptl_absorpt_correction_type empirical
_exptl_absorpt_process_details 'sadabs, 2004'
_exptl_crystal_colour colorless
_exptl_crystal_density_diffrn 1.650
_exptl_crystal_description block
_exptl_crystal_F_000 2200
_exptl_crystal_size_max .04
_exptl_crystal_size_mid .03
_exptl_crystal_size_min .03
_refine_diff_density_max 1.070
_refine_diff_density_min -0.429
_refine_diff_density_rms 0.083
_refine_ls_abs_structure_details 'Flack H D (1983), Acta Cryst. A39, 876-881'
_refine_ls_abs_structure_Flack -0.021(4)
_refine_ls_extinction_method none
_refine_ls_goodness_of_fit_ref 1.018
_refine_ls_hydrogen_treatment constr
_refine_ls_matrix_type full
_refine_ls_number_parameters 613
_refine_ls_number_reflns 8109
_refine_ls_number_restraints 0
_refine_ls_restrained_S_all 1.018
_refine_ls_R_factor_all 0.0362
_refine_ls_R_factor_gt 0.0305
_refine_ls_shift/su_max 0.003
_refine_ls_shift/su_mean 0.000
_refine_ls_structure_factor_coef Fsqd
_refine_ls_weighting_details 'calc w=1/[\s^2^(Fo^2^)+(0.0249P)^2^+0.0000P] where P=(Fo^2^+2Fc^2^)/3'
_refine_ls_weighting_scheme calc
_refine_ls_wR_factor_gt 0.0620
_refine_ls_wR_factor_ref 0.0632
_reflns_number_gt 7360
_reflns_number_total 8109
_reflns_threshold_expression >2sigma(I)
_cod_data_source_file ja8030104_si_002.cif
_cod_data_source_block jmam
_cod_database_code 4108783

loop_
_symmetry_equiv_pos_as_xyz
'x, y, z'
'-x+1/2, -y, z+1/2'
'-x, y+1/2, -z+1/2'
'x+1/2, -y+1/2, -z'

loop_
_atom_site_label
_atom_site_type_symbol
_atom_site_fract_x
_atom_site_fract_y
_atom_site_fract_z
_atom_site_U_iso_or_equiv
_atom_site_adp_type
_atom_site_occupancy
_atom_site_symmetry_multiplicity
_atom_site_calc_flag
_atom_site_refinement_flags
Pt1 Pt 0.688550(16) 1.059553(13) -0.159906(8) 0.01716(6) Uani 1 1 d .
P5 P 0.52491(11) 1.07188(9) -0.12585(5) 0.0181(3) Uani 1 1 d .
P6 P 0.73967(11) 0.97813(8) -0.08988(6) 0.0185(3) Uani 1 1 d .
S2 S 0.65885(12) 1.09489(9) -0.28779(6) 0.0249(4) Uani 1 1 d .
S1 S 0.91263(12) 1.14033(9) -0.19443(6) 0.0290(4) Uani 1 1 d .
O4 O 0.6916(4) 1.0082(2) -0.28770(14) 0.0337(10) Uani 1 1 d .
O3 O 0.8799(3) 1.2048(2) -0.1569(2) 0.0429(11) Uani 1 1 d .
O2 O 0.8441(3) 1.0637(2) -0.19303(14) 0.0255(8) Uani 1 1 d .
C3 C 0.4321(4) 0.9875(3) -0.1418(2) 0.0200(12) Uani 1 1 d .
C2 C 0.4704(4) 1.1691(3) -0.1548(2) 0.0221(12) Uani 1 1 d .
O1 O 0.6518(3) 1.1320(2) -0.23139(14) 0.0229(9) Uani 1 1 d .
C1 C 0.5321(5) 1.2427(3) -0.1558(3) 0.0309(14) Uani 1 1 d .
H1A H 0.5996 1.2423 -0.1401 0.037 Uiso 1 1 calc R
F6 F 0.5085(3) 1.0626(3) -0.35913(12) 0.0432(9) Uani 1 1 d .
O6 O 0.7043(3) 1.1516(2) -0.32716(14) 0.0334(10) Uani 1 1 d .
F5 F 0.4736(3) 1.1664(2) -0.30355(14) 0.0380(9) Uani 1 1 d .
C47 C 0.5714(5) 1.0565(4) 0.1562(2) 0.0374(13) Uani 1 1 d .
H47A H 0.5804 1.0660 0.1940 0.045 Uiso 1 1 calc R
C46 C 0.8173(5) 1.0530(4) 0.0672(2) 0.0352(14) Uani 1 1 d .
H46A H 0.8283 1.0279 0.1016 0.042 Uiso 1 1 calc R
F4 F 0.4653(3) 1.0376(2) -0.27456(14) 0.0448(10) Uani 1 1 d .
C45 C 0.6436(4) 0.8189(3) -0.0893(2) 0.0204(12) Uani 1 1 d .
H45A H 0.7043 0.8017 -0.1082 0.024 Uiso 1 1 calc R
C44 C 0.8116(6) 1.1770(4) 0.0100(2) 0.0328(14) Uani 1 1 d .
H44A H 0.8167 1.2356 0.0063 0.039 Uiso 1 1 calc R
F3 F 1.0199(4) 1.0726(3) -0.1140(2) 0.0845(16) Uani 1 1 d .
O5 O 0.9415(4) 1.1650(3) -0.24876(16) 0.0468(12) Uani 1 1 d .
C43 C 1.0013(5) 0.8255(4) -0.0915(3) 0.0372(16) Uani 1 1 d .
H43A H 1.0529 0.8080 -0.0664 0.045 Uiso 1 1 calc R
C42 C 0.4627(4) 0.8699(3) -0.0299(2) 0.0215(13) Uani 1 1 d .
C41 C 0.5793(5) 0.9743(4) 0.1355(2) 0.0305(15) Uani 1 1 d .
H41A H 0.5932 0.9293 0.1593 0.037 Uiso 1 1 calc R
C40 C 0.2878(4) 0.8613(4) -0.1670(3) 0.0362(15) Uani 1 1 d .
H40A H 0.2389 0.8192 -0.1757 0.043 Uiso 1 1 calc R
C39 C 0.8512(4) 0.8790(4) -0.1659(3) 0.0306(14) Uani 1 1 d .
H39A H 0.8011 0.8973 -0.1916 0.037 Uiso 1 1 calc R
C38 C 0.6360(4) 0.9027(3) -0.0684(2) 0.0175(12) Uani 1 1 d .
C37 C 0.3871(5) 0.8587(4) -0.1895(2) 0.0310(15) Uani 1 1 d .
H37A H 0.4062 0.8142 -0.2128 0.037 Uiso 1 1 calc R
F2 F 1.1102(3) 1.1560(3) -0.1650(3) 0.0928(17) Uani 1 1 d .
C36 C 0.5192(5) 1.0906(4) -0.3072(2) 0.0325(16) Uani 1 1 d .
C35 C 0.4595(4) 0.9224(3) -0.1775(2) 0.0233(14) Uani 1 1 d .
H35A H 0.5267 0.9214 -0.1936 0.028 Uiso 1 1 calc R
C34 C 0.7795(4) 1.0389(3) -0.0296(2) 0.0207(13) Uani 1 1 d .
C33 C 0.7898(4) 1.1275(3) -0.0362(2) 0.0265(14) Uani 1 1 d .
H33A H 0.7821 1.1523 -0.0710 0.032 Uiso 1 1 calc R
C32 C 0.9268(5) 0.8206(4) -0.1816(3) 0.0360(16) Uani 1 1 d .
H32A H 0.9272 0.8000 -0.2177 0.043 Uiso 1 1 calc R
C31 C 0.5481(4) 0.9271(3) -0.0388(2) 0.0192(12) Uani 1 1 d .
C30 C 0.5385(5) 1.1115(4) 0.0650(2) 0.0269(14) Uani 1 1 d .
C29 C 1.0019(5) 0.7926(4) -0.1444(3) 0.0392(18) Uani 1 1 d .
H29A H 1.0520 0.7522 -0.1548 0.047 Uiso 1 1 calc R
C28 C 0.5218(4) 1.0857(3) -0.0504(2) 0.0204(13) Uani 1 1 d .
C27 C 0.8257(5) 1.1403(4) 0.0612(3) 0.0400(17) Uani 1 1 d .
H27A H 0.8408 1.1741 0.0918 0.048 Uiso 1 1 calc R
C26 C 0.3314(4) 0.9896(3) -0.1183(2) 0.0253(13) Uani 1 1 d .
H26A H 0.3125 1.0330 -0.0940 0.030 Uiso 1 1 calc R
F1 F 1.0685(4) 1.0322(3) -0.1949(2) 0.0858(16) Uani 1 1 d .
C24 C 0.5133(4) 1.1673(3) -0.0277(2) 0.0232(13) Uani 1 1 d .
H24A H 0.5035 1.2136 -0.0511 0.028 Uiso 1 1 calc R
C23 C 0.5465(4) 1.0279(4) 0.0432(2) 0.0226(13) Uani 1 1 d .
C22 C 0.2908(5) 0.7564(4) -0.0223(2) 0.0317(15) Uani 1 1 d .
H22A H 0.2326 0.7200 -0.0206 0.038 Uiso 1 1 calc R
C21 C 0.3787(5) 0.7326(4) -0.0503(2) 0.0287(14) Uani 1 1 d .
H21A H 0.3805 0.6799 -0.0678 0.034 Uiso 1 1 calc R
C20 C 0.7928(4) 1.0034(4) 0.0217(2) 0.0272(14) Uani 1 1 d .
H20A H 0.7851 0.9451 0.0261 0.033 Uiso 1 1 calc R
C19 C 0.5372(4) 1.0165(3) -0.0164(2) 0.0187(12) Uani 1 1 d .
C18 C 0.4677(4) 0.7865(3) -0.0535(2) 0.0225(13) Uani 1 1 d .
C17 C 0.9259(5) 0.8838(4) -0.0749(3) 0.0307(14) Uani 1 1 d .
H17A H 0.9268 0.9048 -0.0389 0.037 Uiso 1 1 calc R
C16 C 0.5666(4) 0.9598(3) 0.0798(2) 0.0261(14) Uani 1 1 d .
H16A H 0.5712 0.9047 0.0661 0.031 Uiso 1 1 calc R
C15 C 0.2592(5) 0.9258(4) -0.1315(3) 0.0341(15) Uani 1 1 d .
H15A H 0.1914 0.9266 -0.1162 0.041 Uiso 1 1 calc R
C14 C 0.4942(6) 1.3155(4) -0.1796(2) 0.0377(17) Uani 1 1 d .
H14A H 0.5361 1.3641 -0.1797 0.045 Uiso 1 1 calc R
C13 C 0.3332(6) 1.2467(4) -0.2032(2) 0.0404(18) Uani 1 1 d .
H13A H 0.2659 1.2481 -0.2191 0.049 Uiso 1 1 calc R
C12 C 0.5612(5) 0.7630(3) -0.0818(2) 0.0237(13) Uani 1 1 d .
H12A H 0.5673 0.7081 -0.0956 0.028 Uiso 1 1 calc R
C11 C 1.0343(6) 1.0991(5) -0.1658(4) 0.053(2) Uani 1 1 d .
C10 C 0.8488(4) 0.9111(3) -0.1118(2) 0.0233(13) Uani 1 1 d .
C9 C 0.5509(5) 1.1226(4) 0.1225(2) 0.0365(16) Uani 1 1 d .
H9A H 0.5448 1.1768 0.1376 0.044 Uiso 1 1 calc R
C8 C 0.2865(5) 0.8358(4) 0.0043(2) 0.0311(15) Uani 1 1 d .
H8A H 0.2269 0.8503 0.0250 0.037 Uiso 1 1 calc R
C7 C 0.3688(5) 0.8921(4) -0.0001(2) 0.0275(14) Uani 1 1 d .
H7A H 0.3636 0.9452 0.0166 0.033 Uiso 1 1 calc R
C6 C 0.5191(5) 1.1798(4) 0.0287(2) 0.0303(14) Uani 1 1 d .
H6B H 0.5101 1.2342 0.0430 0.036 Uiso 1 1 calc R
C5 C 0.3701(5) 1.1717(4) -0.1792(2) 0.0314(15) Uani 1 1 d .
H5B H 0.3278 1.1233 -0.1796 0.038 Uiso 1 1 calc R
C4 C 0.3945(6) 1.3178(4) -0.2034(3) 0.0396(18) Uani 1 1 d .
H4B H 0.3695 1.3677 -0.2194 0.048 Uiso 1 1 calc R
O7 O 0.2155(5) 0.9972(5) 0.0918(3) 0.093(2) Uani 1 1 d .
C102 C 0.2964(7) 0.9044(6) 0.1611(4) 0.089(3) Uani 1 1 d .
H10A H 0.3382 0.9044 0.1944 0.134 Uiso 1 1 calc R
H10B H 0.3329 0.8732 0.1328 0.134 Uiso 1 1 calc R
H10C H 0.2289 0.8782 0.1684 0.134 Uiso 1 1 calc R
C100 C 0.2002(9) 1.0801(7) 0.0662(5) 0.109(4) Uani 1 1 d .
H10D H 0.2676 1.1036 0.0542 0.131 Uiso 1 1 calc R
H10E H 0.1676 1.1193 0.0921 0.131 Uiso 1 1 calc R
C103 C 0.2791(8) 0.9956(8) 0.1419(4) 0.099(4) Uani 1 1 d .
H10F H 0.2435 1.0276 0.1708 0.119 Uiso 1 1 calc R
H10G H 0.3473 1.0223 0.1348 0.119 Uiso 1 1 calc R
C101 C 0.1268(9) 1.0646(9) 0.0163(5) 0.151(6) Uani 1 1 d .
H10H H 0.1127 1.1176 -0.0020 0.226 Uiso 1 1 calc R
H10I H 0.0611 1.0402 0.0288 0.226 Uiso 1 1 calc R
H10J H 0.1607 1.0264 -0.0092 0.226 Uiso 1 1 calc R

loop_
_atom_site_aniso_label
_atom_site_aniso_U_11
_atom_site_aniso_U_22
_atom_site_aniso_U_33
_atom_site_aniso_U_23
_atom_site_aniso_U_13
_atom_site_aniso_U_12
Pt1 0.01877(10) 0.01652(9) 0.01618(9) 0.00091(10) 0.00054(10) -0.00081(10)
P5 0.0186(7) 0.0156(8) 0.0200(7) 0.0013(6) 0.0015(6) 0.0015(6)
P6 0.0181(8) 0.0178(8) 0.0195(7) 0.0000(7) 0.0001(6) 0.0009(6)
S2 0.0349(10) 0.0208(8) 0.0191(7) 0.0004(6) 0.0001(6) 0.0016(6)
S1 0.0258(9) 0.0291(9) 0.0321(9) 0.0031(7) 0.0043(7) -0.0061(7)
O4 0.054(3) 0.019(2) 0.028(2) -0.0020(17) 0.000(2) 0.006(2)
O3 0.052(3) 0.029(2) 0.048(3) -0.012(3) 0.014(3) -0.012(2)
O2 0.0173(19) 0.027(2) 0.032(2) 0.003(2) 0.0065(15) -0.0044(18)
C3 0.023(3) 0.020(3) 0.017(3) 0.001(2) -0.006(2) -0.002(2)
C2 0.025(3) 0.024(3) 0.018(3) 0.006(3) 0.004(3) 0.005(2)
O1 0.032(2) 0.020(2) 0.0162(19) 0.0069(16) -0.0034(16) 0.0055(16)
C1 0.039(4) 0.025(3) 0.028(3) 0.002(3) 0.007(3) 0.007(3)
F6 0.052(2) 0.049(2) 0.0288(18) -0.009(2) -0.0150(15) 0.004(2)
O6 0.045(3) 0.032(2) 0.024(2) 0.0066(17) 0.0067(19) -0.001(2)
F5 0.038(2) 0.038(2) 0.038(2) 0.0012(18) -0.0063(17) 0.0104(17)
C47 0.044(3) 0.044(3) 0.024(3) -0.005(4) -0.003(3) 0.004(3)
C46 0.030(3) 0.054(4) 0.021(3) 0.001(3) -0.008(3) -0.003(4)
F4 0.046(2) 0.046(3) 0.043(2) 0.0161(18) -0.0047(18) -0.0087(18)
C45 0.025(3) 0.021(3) 0.015(3) -0.004(2) -0.002(2) 0.005(2)
C44 0.038(4) 0.029(3) 0.031(3) -0.010(3) -0.001(3) -0.010(3)
F3 0.071(3) 0.095(4) 0.088(3) 0.039(3) -0.046(3) -0.024(3)
O5 0.068(3) 0.042(3) 0.031(2) 0.011(2) 0.014(2) -0.013(3)
C43 0.022(4) 0.036(4) 0.053(4) 0.004(4) 0.000(3) 0.003(3)
C42 0.028(3) 0.018(3) 0.019(3) 0.004(2) -0.004(2) 0.001(2)
C41 0.038(4) 0.032(4) 0.022(3) 0.004(3) 0.004(3) 0.008(3)
C40 0.028(4) 0.030(3) 0.050(4) -0.006(3) -0.010(3) -0.004(3)
C39 0.027(3) 0.034(3) 0.030(3) 0.007(3) 0.006(3) 0.005(3)
C38 0.022(3) 0.018(3) 0.013(3) 0.010(2) -0.003(2) 0.004(2)
C37 0.038(4) 0.025(3) 0.030(3) 0.003(3) -0.004(3) -0.001(3)
F2 0.036(2) 0.081(3) 0.162(5) 0.024(4) -0.029(3) -0.026(2)
C36 0.041(4) 0.032(4) 0.024(3) 0.004(3) -0.004(3) 0.001(3)
C35 0.024(3) 0.027(4) 0.018(3) 0.007(2) 0.004(2) 0.000(2)
C34 0.017(3) 0.022(3) 0.023(3) -0.001(2) -0.004(2) 0.000(2)
C33 0.029(4) 0.028(3) 0.023(3) 0.001(3) 0.006(3) -0.006(3)
C32 0.042(4) 0.030(4) 0.035(4) -0.002(3) 0.012(3) -0.001(3)
C31 0.023(3) 0.016(3) 0.018(3) -0.003(2) -0.001(2) 0.004(2)
C30 0.029(4) 0.028(4) 0.024(3) -0.002(3) 0.001(3) 0.004(3)
C29 0.032(4) 0.027(4) 0.059(5) -0.001(3) 0.020(3) 0.002(3)
C28 0.016(3) 0.020(3) 0.026(3) -0.002(2) 0.005(2) -0.002(2)
C27 0.036(4) 0.050(4) 0.033(4) -0.020(3) -0.008(3) -0.010(3)
C26 0.022(3) 0.024(3) 0.029(3) 0.004(3) 0.000(3) -0.001(2)
F1 0.045(3) 0.069(3) 0.144(5) -0.002(3) 0.001(3) 0.019(2)
C24 0.029(3) 0.014(3) 0.027(3) 0.002(3) 0.005(3) -0.001(3)
C23 0.013(3) 0.028(3) 0.027(3) 0.001(3) 0.004(2) -0.003(2)
C22 0.032(4) 0.029(3) 0.034(3) 0.010(3) -0.002(3) -0.009(3)
C21 0.043(4) 0.024(3) 0.020(3) 0.000(3) -0.001(3) -0.008(3)
C20 0.026(4) 0.027(3) 0.028(3) 0.004(3) -0.003(3) 0.002(3)
C19 0.015(3) 0.017(3) 0.024(3) 0.000(2) 0.003(2) 0.001(2)
C18 0.025(3) 0.025(3) 0.018(3) 0.004(2) -0.001(2) -0.004(3)
C17 0.028(3) 0.028(3) 0.036(4) 0.002(3) 0.004(3) -0.001(3)
C16 0.024(3) 0.025(4) 0.030(3) 0.002(3) 0.003(3) 0.000(2)
C15 0.019(3) 0.036(4) 0.046(4) 0.012(3) -0.001(3) 0.000(3)
C14 0.057(5) 0.016(3) 0.040(4) -0.001(3) 0.015(3) -0.001(3)
C13 0.041(5) 0.051(4) 0.030(3) 0.001(3) 0.009(3) 0.024(4)
C12 0.035(4) 0.019(3) 0.017(3) 0.000(2) 0.002(3) 0.001(3)
C11 0.038(4) 0.046(4) 0.076(6) 0.011(5) -0.007(5) -0.014(4)
C10 0.020(3) 0.018(3) 0.032(3) 0.002(2) 0.004(2) 0.000(2)
C9 0.051(5) 0.035(4) 0.024(3) -0.006(3) -0.001(3) 0.010(3)
C8 0.022(4) 0.036(4) 0.035(3) 0.008(3) 0.004(3) -0.003(3)
C7 0.030(3) 0.023(3) 0.030(3) 0.003(3) 0.005(3) 0.000(3)
C6 0.034(4) 0.024(3) 0.033(4) -0.004(3) -0.002(3) 0.002(3)
C5 0.039(4) 0.028(3) 0.027(3) 0.007(3) 0.009(3) 0.003(3)
C4 0.060(5) 0.027(4) 0.032(4) 0.017(3) 0.022(3) 0.019(4)
O7 0.065(5) 0.136(6) 0.077(4) -0.004(4) 0.011(4) 0.012(4)
C102 0.067(6) 0.121(8) 0.080(6) 0.034(7) 0.010(6) 0.004(6)
C100 0.113(9) 0.102(9) 0.112(8) -0.013(7) 0.019(8) 0.058(8)
C103 0.051(6) 0.162(11) 0.085(7) -0.032(7) 0.015(5) -0.012(7)
C101 0.113(10) 0.229(16) 0.111(9) 0.065(11) 0.014(8) 0.090(11)

loop_
_atom_type_symbol
_atom_type_description
_atom_type_scat_dispersion_real
_atom_type_scat_dispersion_imag
_atom_type_scat_source
C C 0.0033 0.0016 'International Tables Vol C Tables 4.2.6.8 and 6.1.1.4'
H H 0.0000 0.0000 'International Tables Vol C Tables 4.2.6.8 and 6.1.1.4'
O O 0.0106 0.0060 'International Tables Vol C Tables 4.2.6.8 and 6.1.1.4'
F F 0.0171 0.0103 'International Tables Vol C Tables 4.2.6.8 and 6.1.1.4'
P P 0.1023 0.0942 'International Tables Vol C Tables 4.2.6.8 and 6.1.1.4'
S S 0.1246 0.1234 'International Tables Vol C Tables 4.2.6.8 and 6.1.1.4'
Pt Pt -1.7033 8.3905 'International Tables Vol C Tables 4.2.6.8 and 6.1.1.4'

loop_
_geom_angle_atom_site_label_1
_geom_angle_atom_site_label_2
_geom_angle_atom_site_label_3
_geom_angle
O2 Pt1 O1 82.97(14)
O2 Pt1 P6 92.14(10)
O1 Pt1 P6 174.42(11)
O2 Pt1 P5 173.23(12)
O1 Pt1 P5 92.97(11)
P6 Pt1 P5 92.15(5)
C3 P5 C2 107.0(2)
C3 P5 C28 106.6(2)
C2 P5 C28 105.8(3)
C3 P5 Pt1 117.01(19)
C2 P5 Pt1 106.33(18)
C28 P5 Pt1 113.35(18)
C10 P6 C34 109.4(3)
C10 P6 C38 104.1(2)
C34 P6 C38 108.2(2)
C10 P6 Pt1 109.53(18)
C34 P6 Pt1 112.75(17)
C38 P6 Pt1 112.46(17)
O6 S2 O4 119.0(3)
O6 S2 O1 112.9(2)
O4 S2 O1 113.1(2)
O6 S2 C36 103.9(3)
O4 S2 C36 104.1(3)
O1 S2 C36 101.1(2)
O5 S1 O3 117.9(3)
O5 S1 O2 113.2(2)
O3 S1 O2 113.5(2)
O5 S1 C11 103.7(4)
O3 S1 C11 105.0(3)
O2 S1 C11 101.1(3)
S1 O2 Pt1 124.9(2)
C35 C3 C26 120.0(5)
C35 C3 P5 121.1(4)
C26 C3 P5 118.9(4)
C5 C2 C1 118.2(5)
C5 C2 P5 122.0(4)
C1 C2 P5 119.7(4)
S2 O1 Pt1 121.5(2)
C14 C1 C2 120.6(6)
C14 C1 H1A 119.7
C2 C1 H1A 119.7
C9 C47 C41 121.1(6)
C9 C47 H47A 119.5
C41 C47 H47A 119.5
C20 C46 C27 119.6(5)
C20 C46 H46A 120.2
C27 C46 H46A 120.2
C12 C45 C38 120.0(5)
C12 C45 H45A 120.0
C38 C45 H45A 120.0
C27 C44 C33 120.8(5)
C27 C44 H44A 119.6
C33 C44 H44A 119.6
C29 C43 C17 121.6(6)
C29 C43 H43A 119.2
C17 C43 H43A 119.2
C31 C42 C7 123.3(5)
C31 C42 C18 119.2(5)
C7 C42 C18 117.5(5)
C16 C41 C47 119.9(6)
C16 C41 H41A 120.1
C47 C41 H41A 120.1
C37 C40 C15 120.7(5)
C37 C40 H40A 119.7
C15 C40 H40A 119.7
C32 C39 C10 120.8(6)
C32 C39 H39A 119.6
C10 C39 H39A 119.6
C31 C38 C45 120.0(5)
C31 C38 P6 122.6(4)
C45 C38 P6 117.0(4)
C40 C37 C35 119.9(6)
C40 C37 H37A 120.1
C35 C37 H37A 120.1
F5 C36 F4 107.7(5)
F5 C36 F6 108.4(5)
F4 C36 F6 107.3(5)
F5 C36 S2 111.5(4)
F4 C36 S2 111.3(4)
F6 C36 S2 110.6(4)
C3 C35 C37 120.2(5)
C3 C35 H35A 119.9
C37 C35 H35A 119.9
C20 C34 C33 119.7(5)
C20 C34 P6 123.0(4)
C33 C34 P6 117.2(4)
C44 C33 C34 118.9(5)
C44 C33 H33A 120.6
C34 C33 H33A 120.6
C29 C32 C39 120.7(6)
C29 C32 H32A 119.6
C39 C32 H32A 119.6
C38 C31 C42 120.8(5)
C38 C31 C19 121.3(5)
C42 C31 C19 117.9(5)
C9 C30 C6 122.5(6)
C9 C30 C23 118.3(6)
C6 C30 C23 119.2(5)
C32 C29 C43 118.6(6)
C32 C29 H29A 120.7
C43 C29 H29A 120.7
C19 C28 C24 120.3(5)
C19 C28 P5 119.6(4)
C24 C28 P5 119.9(4)
C44 C27 C46 120.1(5)
C44 C27 H27A 120.0
C46 C27 H27A 120.0
C3 C26 C15 119.0(5)
C3 C26 H26A 120.5
C15 C26 H26A 120.5
C6 C24 C28 120.8(5)
C6 C24 H24A 119.6
C28 C24 H24A 119.6
C16 C23 C30 118.8(5)
C16 C23 C19 122.7(5)
C30 C23 C19 118.4(5)
C21 C22 C8 120.4(6)
C21 C22 H22A 119.8
C8 C22 H22A 119.8
C22 C21 C18 120.8(5)
C22 C21 H21A 119.6
C18 C21 H21A 119.6
C34 C20 C46 121.0(5)
C34 C20 H20A 119.5
C46 C20 H20A 119.5
C28 C19 C23 120.1(5)
C28 C19 C31 122.4(4)
C23 C19 C31 117.4(5)
C21 C18 C12 122.2(5)
C21 C18 C42 119.7(5)
C12 C18 C42 118.0(5)
C43 C17 C10 120.1(6)
C43 C17 H17A 120.0
C10 C17 H17A 120.0
C41 C16 C23 120.5(5)
C41 C16 H16A 119.7
C23 C16 H16A 119.7
C40 C15 C26 120.3(5)
C40 C15 H15A 119.8
C26 C15 H15A 119.8
C1 C14 C4 120.9(6)
C1 C14 H14A 119.5
C4 C14 H14A 119.5
C4 C13 C5 120.6(6)
C4 C13 H13A 119.7
C5 C13 H13A 119.7
C45 C12 C18 121.8(5)
C45 C12 H12A 119.1
C18 C12 H12A 119.1
F2 C11 F3 107.6(7)
F2 C11 F1 108.1(6)
F3 C11 F1 106.9(6)
F2 C11 S1 112.3(5)
F3 C11 S1 110.9(5)
F1 C11 S1 110.8(6)
C17 C10 C39 118.2(5)
C17 C10 P6 121.6(4)
C39 C10 P6 120.0(4)
C47 C9 C30 121.4(6)
C47 C9 H9A 119.3
C30 C9 H9A 119.3
C7 C8 C22 120.8(6)
C7 C8 H8A 119.6
C22 C8 H8A 119.6
C8 C7 C42 120.5(5)
C8 C7 H7A 119.7
C42 C7 H7A 119.7
C24 C6 C30 121.0(5)
C24 C6 H6B 119.5
C30 C6 H6B 119.5
C2 C5 C13 120.2(6)
C2 C5 H5B 119.9
C13 C5 H5B 119.9
C13 C4 C14 119.5(6)
C13 C4 H4B 120.2
C14 C4 H4B 120.2
C103 O7 C100 116.3(9)
C103 C102 H10A 109.5
C103 C102 H10B 109.5
H10A C102 H10B 109.5
C103 C102 H10C 109.5
H10A C102 H10C 109.5
H10B C102 H10C 109.5
O7 C100 C101 105.7(10)
O7 C100 H10D 110.6
C101 C100 H10D 110.6
O7 C100 H10E 110.6
C101 C100 H10E 110.6
H10D C100 H10E 108.7
O7 C103 C102 110.5(9)
O7 C103 H10F 109.6
C102 C103 H10F 109.6
O7 C103 H10G 109.6
C102 C103 H10G 109.6
H10F C103 H10G 108.1
C100 C101 H10H 109.5
C100 C101 H10I 109.5
H10H C101 H10I 109.5
C100 C101 H10J 109.5
H10H C101 H10J 109.5
H10I C101 H10J 109.5

loop_
_geom_bond_atom_site_label_1
_geom_bond_atom_site_label_2
_geom_bond_distance
Pt1 O2 2.115(3)
Pt1 O1 2.119(3)
Pt1 P6 2.2165(14)
Pt1 P5 2.2258(14)
P5 C3 1.811(5)
P5 C2 1.817(5)
P5 C28 1.835(5)
P6 C10 1.811(5)
P6 C34 1.812(5)
P6 C38 1.838(5)
S2 O6 1.424(4)
S2 O4 1.426(4)
S2 O1 1.484(4)
S2 C36 1.820(7)
S1 O5 1.415(4)
S1 O3 1.422(4)
S1 O2 1.484(4)
S1 C11 1.801(8)
C3 C35 1.382(7)
C3 C26 1.390(8)
C2 C5 1.393(8)
C2 C1 1.395(7)
C1 C14 1.368(8)
C1 H1A 0.9300
F6 C36 1.335(6)
F5 C36 1.328(7)
C47 C9 1.345(8)
C47 C41 1.391(8)
C47 H47A 0.9300
C46 C20 1.380(7)
C46 C27 1.387(9)
C46 H46A 0.9300
F4 C36 1.333(7)
C45 C12 1.372(7)
C45 C38 1.416(7)
C45 H45A 0.9300
C44 C27 1.373(8)
C44 C33 1.389(7)
C44 H44A 0.9300
F3 C11 1.329(9)
C43 C29 1.379(9)
C43 C17 1.380(8)
C43 H43A 0.9300
C42 C31 1.418(7)
C42 C7 1.427(8)
C42 C18 1.434(7)
C41 C16 1.371(7)
C41 H41A 0.9300
C40 C37 1.364(8)
C40 C15 1.375(8)
C40 H40A 0.9300
C39 C32 1.376(8)
C39 C10 1.400(8)
C39 H39A 0.9300
C38 C31 1.373(7)
C37 C35 1.385(8)
C37 H37A 0.9300
F2 C11 1.309(7)
C35 H35A 0.9300
C34 C20 1.369(7)
C34 C33 1.409(8)
C33 H33A 0.9300
C32 C29 1.375(9)
C32 H32A 0.9300
C31 C19 1.513(7)
C30 C9 1.407(8)
C30 C6 1.409(8)
C30 C23 1.422(8)
C29 H29A 0.9300
C28 C19 1.376(7)
C28 C24 1.400(7)
C27 H27A 0.9300
C26 C15 1.391(8)
C26 H26A 0.9300
F1 C11 1.337(8)
C24 C6 1.378(8)
C24 H24A 0.9300
C23 C16 1.413(7)
C23 C19 1.454(7)
C22 C21 1.350(8)
C22 C8 1.407(8)
C22 H22A 0.9300
C21 C18 1.407(8)
C21 H21A 0.9300
C20 H20A 0.9300
C18 C12 1.410(7)
C17 C10 1.386(8)
C17 H17A 0.9300
C16 H16A 0.9300
C15 H15A 0.9300
C14 C4 1.379(9)
C14 H14A 0.9300
C13 C4 1.361(9)
C13 C5 1.394(8)
C13 H13A 0.9300
C12 H12A 0.9300
C9 H9A 0.9300
C8 C7 1.367(8)
C8 H8A 0.9300
C7 H7A 0.9300
C6 H6B 0.9300
C5 H5B 0.9300
C4 H4B 0.9300
O7 C103 1.449(11)
O7 C100 1.457(11)
C102 C103 1.525(14)
C102 H10A 0.9600
C102 H10B 0.9600
C102 H10C 0.9600
C100 C101 1.537(14)
C100 H10D 0.9700
C100 H10E 0.9700
C103 H10F 0.9700
C103 H10G 0.9700
C101 H10H 0.9600
C101 H10I 0.9600
C101 H10J 0.9600

loop_
_geom_torsion_atom_site_label_1
_geom_torsion_atom_site_label_2
_geom_torsion_atom_site_label_3
_geom_torsion_atom_site_label_4
_geom_torsion
O2 Pt1 P5 C3 146.7(9)
O1 Pt1 P5 C3 93.7(2)
P6 Pt1 P5 C3 -84.08(19)
O2 Pt1 P5 C2 27.2(9)
O1 Pt1 P5 C2 -25.8(2)
P6 Pt1 P5 C2 156.4(2)
O2 Pt1 P5 C28 -88.7(9)
O1 Pt1 P5 C28 -141.7(2)
P6 Pt1 P5 C28 40.57(19)
O2 Pt1 P6 C10 -31.1(2)
O1 Pt1 P6 C10 -2.4(11)
P5 Pt1 P6 C10 154.17(19)
O2 Pt1 P6 C34 91.0(2)
O1 Pt1 P6 C34 119.8(11)
P5 Pt1 P6 C34 -83.71(19)
O2 Pt1 P6 C38 -146.3(2)
O1 Pt1 P6 C38 -117.6(11)
P5 Pt1 P6 C38 38.91(19)
O5 S1 O2 Pt1 -119.5(3)
O3 S1 O2 Pt1 18.3(4)
C11 S1 O2 Pt1 130.3(4)
O1 Pt1 O2 S1 71.4(3)
P6 Pt1 O2 S1 -111.3(2)
P5 Pt1 O2 S1 18.0(11)
C2 P5 C3 C35 113.6(4)
C28 P5 C3 C35 -133.5(4)
Pt1 P5 C3 C35 -5.5(5)
C2 P5 C3 C26 -65.3(5)
C28 P5 C3 C26 47.6(5)
Pt1 P5 C3 C26 175.6(4)
C3 P5 C2 C5 5.3(5)
C28 P5 C2 C5 -108.1(5)
Pt1 P5 C2 C5 131.1(4)
C3 P5 C2 C1 -170.8(5)
C28 P5 C2 C1 75.8(5)
Pt1 P5 C2 C1 -45.0(5)
O6 S2 O1 Pt1 -138.7(3)
O4 S2 O1 Pt1 0.2(4)
C36 S2 O1 Pt1 110.9(3)
O2 Pt1 O1 S2 67.4(3)
P6 Pt1 O1 S2 38.4(13)
P5 Pt1 O1 S2 -118.1(2)
C5 C2 C1 C14 0.8(9)
P5 C2 C1 C14 177.1(4)
C9 C47 C41 C16 0.3(9)
C12 C45 C38 C31 2.4(8)
C12 C45 C38 P6 -170.5(4)
C10 P6 C38 C31 166.7(4)
C34 P6 C38 C31 50.4(5)
Pt1 P6 C38 C31 -74.8(4)
C10 P6 C38 C45 -20.6(5)
C34 P6 C38 C45 -136.9(4)
Pt1 P6 C38 C45 97.9(4)
C15 C40 C37 C35 -1.4(9)
O6 S2 C36 F5 -61.3(5)
O4 S2 C36 F5 173.5(4)
O1 S2 C36 F5 55.9(5)
O6 S2 C36 F4 178.5(4)
O4 S2 C36 F4 53.2(5)
O1 S2 C36 F4 -64.3(4)
O6 S2 C36 F6 59.4(5)
O4 S2 C36 F6 -65.9(5)
O1 S2 C36 F6 176.6(4)
C26 C3 C35 C37 -0.6(8)
P5 C3 C35 C37 -179.6(4)
C40 C37 C35 C3 1.5(8)
C10 P6 C34 C20 -71.8(5)
C38 P6 C34 C20 41.0(5)
Pt1 P6 C34 C20 166.0(4)
C10 P6 C34 C33 112.5(4)
C38 P6 C34 C33 -134.6(4)
Pt1 P6 C34 C33 -9.6(5)
C27 C44 C33 C34 1.7(10)
C20 C34 C33 C44 -1.1(9)
P6 C34 C33 C44 174.7(5)
C10 C39 C32 C29 -0.1(9)
C45 C38 C31 C42 -1.6(8)
P6 C38 C31 C42 170.9(4)
C45 C38 C31 C19 -179.4(5)
P6 C38 C31 C19 -6.9(7)
C7 C42 C31 C38 -179.2(5)
C18 C42 C31 C38 -1.7(8)
C7 C42 C31 C19 -1.3(8)
C18 C42 C31 C19 176.1(5)
C39 C32 C29 C43 -1.4(9)
C17 C43 C29 C32 1.7(9)
C3 P5 C28 C19 52.8(5)
C2 P5 C28 C19 166.5(4)
Pt1 P5 C28 C19 -77.3(5)
C3 P5 C28 C24 -132.8(4)
C2 P5 C28 C24 -19.1(5)
Pt1 P5 C28 C24 97.1(4)
C33 C44 C27 C46 -0.5(11)
C20 C46 C27 C44 -1.3(10)
C35 C3 C26 C15 -0.4(8)
P5 C3 C26 C15 178.6(4)
C19 C28 C24 C6 -0.5(8)
P5 C28 C24 C6 -174.9(4)
C9 C30 C23 C16 -0.1(9)
C6 C30 C23 C16 179.7(5)
C9 C30 C23 C19 -178.0(5)
C6 C30 C23 C19 1.7(9)
C8 C22 C21 C18 0.1(9)
C33 C34 C20 C46 -0.7(8)
P6 C34 C20 C46 -176.3(4)
C27 C46 C20 C34 1.9(9)
C24 C28 C19 C23 -1.1(8)
P5 C28 C19 C23 173.3(4)
C24 C28 C19 C31 -179.4(5)
P5 C28 C19 C31 -5.0(7)
C16 C23 C19 C28 -177.4(5)
C30 C23 C19 C28 0.5(8)
C16 C23 C19 C31 1.0(8)
C30 C23 C19 C31 178.8(5)
C38 C31 C19 C28 69.4(7)
C42 C31 C19 C28 -108.4(6)
C38 C31 C19 C23 -108.9(6)
C42 C31 C19 C23 73.2(6)
C22 C21 C18 C12 179.1(5)
C22 C21 C18 C42 -4.1(8)
C31 C42 C18 C21 -172.8(5)
C7 C42 C18 C21 4.8(8)
C31 C42 C18 C12 4.1(7)
C7 C42 C18 C12 -178.3(5)
C29 C43 C17 C10 -0.5(9)
C47 C41 C16 C23 0.6(9)
C30 C23 C16 C41 -0.7(8)
C19 C23 C16 C41 177.1(5)
C37 C40 C15 C26 0.4(9)
C3 C26 C15 C40 0.5(8)
C2 C1 C14 C4 -0.4(9)
C38 C45 C12 C18 0.1(8)
C21 C18 C12 C45 173.5(5)
C42 C18 C12 C45 -3.4(8)
O5 S1 C11 F2 59.8(7)
O3 S1 C11 F2 -64.6(7)
O2 S1 C11 F2 177.2(6)
O5 S1 C11 F3 -179.8(5)
O3 S1 C11 F3 55.9(6)
O2 S1 C11 F3 -62.3(6)
O5 S1 C11 F1 -61.2(5)
O3 S1 C11 F1 174.4(5)
O2 S1 C11 F1 56.2(5)
C43 C17 C10 C39 -1.0(8)
C43 C17 C10 P6 173.0(4)
C32 C39 C10 C17 1.3(8)
C32 C39 C10 P6 -172.8(5)
C34 P6 C10 C17 26.3(5)
C38 P6 C10 C17 -89.1(5)
Pt1 P6 C10 C17 150.4(4)
C34 P6 C10 C39 -159.8(4)
C38 P6 C10 C39 84.7(5)
Pt1 P6 C10 C39 -35.7(5)
C41 C47 C9 C30 -1.1(10)
C6 C30 C9 C47 -178.7(6)
C23 C30 C9 C47 1.0(10)
C21 C22 C8 C7 3.3(9)
C22 C8 C7 C42 -2.5(9)
C31 C42 C7 C8 175.9(5)
C18 C42 C7 C8 -1.5(8)
C28 C24 C6 C30 2.8(9)
C9 C30 C6 C24 176.3(6)
C23 C30 C6 C24 -3.4(9)
C1 C2 C5 C13 -0.9(8)
P5 C2 C5 C13 -177.1(4)
C4 C13 C5 C2 0.5(9)
C5 C13 C4 C14 -0.1(9)
C1 C14 C4 C13 0.0(9)
C103 O7 C100 C101 -177.4(7)
C100 O7 C103 C102 -175.1(8)
